data_7155528
loop_
_publ_author_name
'Kuznetsov, Nikolai Yu'
'Tikhov, Rabdan M.'
'Godovikov, Ivan A.'
'Medvedev, Michael G.'
'Lyssenko, Konstantin A.'
'Burtseva, Elena I.'
'Kirillova, Elena S.'
'Bubnov, Yuri N.'

_publ_section_title
;
 Stereoselective synthesis of novel adamantane derivatives with high
 potency against rimantadine-resistant influenza A virus strains.
;
_journal_issue 15
_journal_name_full 'Organic &amp; biomolecular chemistry'
_journal_page_first 3152
_journal_page_last 3157
_journal_paper_doi 10.1039/c7ob00331e
_journal_volume 15
_journal_year 2017
_chemical_absolute_configuration unk
_chemical_formula_moiety 'C15 H21 N O2'
_chemical_formula_sum 'C15 H21 N O2'
_chemical_formula_weight 247.33
_space_group_crystal_system orthorhombic
_space_group_IT_number 19
_space_group_name_Hall 'P 2ac 2ab'
_space_group_name_H-M_alt 'P 21 21 21'
_symmetry_space_group_name_Hall 'P 2ac 2ab'
_symmetry_space_group_name_H-M 'P 21 21 21'
_atom_sites_solution_hydrogens mixed
_audit_creation_method SHELXL-2014/6
_audit_update_record
;
2016-11-14 deposited with the CCDC.
2017-03-09 downloaded from the CCDC.
;
_cell_angle_alpha 90
_cell_angle_beta 90
_cell_angle_gamma 90
_cell_formula_units_Z 4
_cell_length_a 6.9530(14)
_cell_length_b 11.068(2)
_cell_length_c 16.703(3)
_cell_measurement_reflns_used 991
_cell_measurement_temperature 120(2)
_cell_measurement_theta_max 25
_cell_measurement_theta_min 3
_cell_volume 1285.4(4)
_computing_cell_refinement 'Bruker SAINT'
_computing_data_collection 'Bruker APEX II'
_computing_data_reduction 'Bruker SAINT'
_computing_molecular_graphics 'Bruker SHELXTL'
_computing_publication_material 'Bruker SHELXTL'
_computing_structure_refinement 'SHELXL-97 (Sheldrick, 1997)'
_computing_structure_solution 'SHELXS-97 (Sheldrick, 1997)'
_diffrn_ambient_temperature 120(2)
_diffrn_measured_fraction_theta_full 0.999
_diffrn_measured_fraction_theta_max 0.988
_diffrn_measurement_device_type 'Bruker APEX II CCD area detector''
_diffrn_measurement_method 'omega scans'
_diffrn_radiation_type MoK\a
_diffrn_radiation_wavelength 0.71073
_diffrn_reflns_av_R_equivalents 0.0558
_diffrn_reflns_av_unetI/netI 0.0456
_diffrn_reflns_Laue_measured_fraction_full 0.999
_diffrn_reflns_Laue_measured_fraction_max 0.988
_diffrn_reflns_limit_h_max 9
_diffrn_reflns_limit_h_min -9
_diffrn_reflns_limit_k_max 15
_diffrn_reflns_limit_k_min -15
_diffrn_reflns_limit_l_max 23
_diffrn_reflns_limit_l_min -23
_diffrn_reflns_number 16650
_diffrn_reflns_point_group_measured_fraction_full 1.000
_diffrn_reflns_point_group_measured_fraction_max 0.988
_diffrn_reflns_theta_full 25.242
_diffrn_reflns_theta_max 30.519
_diffrn_reflns_theta_min 2.207
_exptl_absorpt_coefficient_mu 0.084
_exptl_absorpt_correction_type multi-scan
_exptl_absorpt_process_details SADABS
_exptl_crystal_colour colorless
_exptl_crystal_density_diffrn 1.278
_exptl_crystal_description prism
_exptl_crystal_F_000 536
_exptl_crystal_size_max 0.320
_exptl_crystal_size_mid 0.200
_exptl_crystal_size_min 0.190
_exptl_transmission_factor_max 0.984
_exptl_transmission_factor_min 0.974
_refine_diff_density_max 0.286
_refine_diff_density_min -0.195
_refine_diff_density_rms 0.045
_refine_ls_abs_structure_details
;
 Flack x determined using 1217 quotients [(I+)-(I-)]/[(I+)+(I-)]
 (Parsons, Flack and Wagner, Acta Cryst. B69 (2013) 249-259).
;
_refine_ls_abs_structure_Flack 0.3(6)
_refine_ls_extinction_method none
_refine_ls_goodness_of_fit_ref 0.995
_refine_ls_hydrogen_treatment constr
_refine_ls_matrix_type full
_refine_ls_number_parameters 163
_refine_ls_number_reflns 3872
_refine_ls_number_restraints 0
_refine_ls_restrained_S_all 0.995
_refine_ls_R_factor_all 0.0551
_refine_ls_R_factor_gt 0.0418
_refine_ls_shift/su_max 0.000
_refine_ls_shift/su_mean 0.000
_refine_ls_structure_factor_coef Fsqd
_refine_ls_weighting_details 'w=1/[\s^2^(Fo^2^)+(0.0500P)^2^+0.1000P] where P=(Fo^2^+2Fc^2^)/3'
_refine_ls_weighting_scheme calc
_refine_ls_wR_factor_gt 0.0923
_refine_ls_wR_factor_ref 0.0992
_reflns_Friedel_coverage 0.742
_reflns_Friedel_fraction_full 1.000
_reflns_Friedel_fraction_max 0.986
_reflns_number_gt 3230
_reflns_number_total 3872
_reflns_threshold_expression I>2\s(I)
_cod_data_source_file c7ob00331e2.cif
_cod_data_source_block 1
_cod_depositor_comments 'Adding full bibliography for 7155527--7155531.cif.'
_cod_database_code 7155528
_shelx_space_group_comment
;
The symmetry employed for this shelxl refinement is uniquely defined
by the following loop, which should always be used as a source of
symmetry information in preference to the above space-group names.
They are only intended as comments.
;
_shelx_estimated_absorpt_t_min 0.974
_shelx_estimated_absorpt_t_max 0.984
_shelxl_version_number 2014/6

loop_
_space_group_symop_operation_xyz
'x, y, z'
'-x+1/2, -y, z+1/2'
'-x, y+1/2, -z+1/2'
'x+1/2, -y+1/2, -z'

loop_
_atom_site_label
_atom_site_type_symbol
_atom_site_fract_x
_atom_site_fract_y
_atom_site_fract_z
_atom_site_U_iso_or_equiv
_atom_site_adp_type
_atom_site_occupancy
_atom_site_site_symmetry_order
_atom_site_calc_flag
_atom_site_refinement_flags_posn
_atom_site_refinement_flags_adp
O1 O 0.44140(19) 0.74290(12) -0.02088(8) 0.0217(3) Uani 1 1 d . .
O2 O 0.1647(2) 0.36368(13) 0.05658(9) 0.0291(3) Uani 1 1 d . .
N1 N 0.6227(2) 0.59264(13) 0.03306(9) 0.0172(3) Uani 1 1 d . .
H1N H 0.7143 0.6447 0.0278 0.021 Uiso 1 1 d R U
C2 C 0.4542(3) 0.63751(16) 0.00643(10) 0.0174(3) Uani 1 1 d . .
C3 C 0.2756(3) 0.55686(18) 0.00898(13) 0.0220(4) Uani 1 1 d . .
H3A H 0.2195 0.5547 -0.0455 0.026 Uiso 1 1 calc R U
H3B H 0.1799 0.5958 0.0445 0.026 Uiso 1 1 calc R U
C4 C 0.3027(3) 0.42635(17) 0.03720(11) 0.0194(4) Uani 1 1 d . .
C5 C 0.5071(3) 0.37904(16) 0.03436(12) 0.0196(4) Uani 1 1 d . .
H5A H 0.5395 0.3585 -0.0217 0.023 Uiso 1 1 calc R U
H5B H 0.5144 0.3037 0.0662 0.023 Uiso 1 1 calc R U
C6 C 0.6595(3) 0.46987(16) 0.06678(11) 0.0158(3) Uani 1 1 d . .
H6A H 0.7862 0.4432 0.0447 0.019 Uiso 1 1 calc R U
C7 C 0.6830(3) 0.47285(15) 0.15930(11) 0.0154(3) Uani 1 1 d . .
C8 C 0.7431(3) 0.34451(16) 0.19036(12) 0.0197(4) Uani 1 1 d . .
H8A H 0.6410 0.2854 0.1773 0.024 Uiso 1 1 calc R U
H8B H 0.8628 0.3186 0.1633 0.024 Uiso 1 1 calc R U
C9 C 0.7754(3) 0.34692(18) 0.28165(12) 0.0227(4) Uani 1 1 d . .
H9A H 0.8116 0.2642 0.3005 0.027 Uiso 1 1 calc R U
C10 C 0.5885(3) 0.38754(18) 0.32439(12) 0.0233(4) Uani 1 1 d . .
H10A H 0.6090 0.3887 0.3830 0.028 Uiso 1 1 calc R U
H10B H 0.4835 0.3299 0.3125 0.028 Uiso 1 1 calc R U
C11 C 0.5318(3) 0.51630(17) 0.29472(11) 0.0208(4) Uani 1 1 d . .
H11A H 0.4112 0.5425 0.3223 0.025 Uiso 1 1 calc R U
C12 C 0.4968(3) 0.51283(17) 0.20344(11) 0.0183(4) Uani 1 1 d . .
H12A H 0.4576 0.5939 0.1845 0.022 Uiso 1 1 calc R U
H12B H 0.3915 0.4555 0.1912 0.022 Uiso 1 1 calc R U
C13 C 0.9398(3) 0.43626(19) 0.30158(12) 0.0264(4) Uani 1 1 d . .
H13A H 1.0597 0.4103 0.2747 0.032 Uiso 1 1 calc R U
H13B H 0.9629 0.4372 0.3601 0.032 Uiso 1 1 calc R U
C14 C 0.8827(3) 0.56518(18) 0.27247(12) 0.0234(4) Uani 1 1 d . .
H14A H 0.9887 0.6232 0.2851 0.028 Uiso 1 1 calc R U
C15 C 0.6958(3) 0.60606(18) 0.31494(12) 0.0250(4) Uani 1 1 d . .
H15A H 0.6602 0.6883 0.2969 0.030 Uiso 1 1 calc R U
H15B H 0.7164 0.6084 0.3736 0.030 Uiso 1 1 calc R U
C16 C 0.8477(3) 0.56311(16) 0.18133(11) 0.0193(4) Uani 1 1 d . .
H16A H 0.9675 0.5389 0.1536 0.023 Uiso 1 1 calc R U
H16B H 0.8127 0.6452 0.1629 0.023 Uiso 1 1 calc R U

loop_
_atom_site_aniso_label
_atom_site_aniso_U_11
_atom_site_aniso_U_22
_atom_site_aniso_U_33
_atom_site_aniso_U_23
_atom_site_aniso_U_13
_atom_site_aniso_U_12
O1 0.0190(6) 0.0213(6) 0.0248(8) 0.0058(5) -0.0008(6) 0.0016(5)
O2 0.0214(7) 0.0247(7) 0.0410(9) -0.0006(6) 0.0008(6) -0.0072(6)
N1 0.0158(7) 0.0187(7) 0.0172(8) 0.0040(6) -0.0010(6) -0.0026(6)
C2 0.0178(8) 0.0198(8) 0.0144(8) -0.0012(7) 0.0017(7) -0.0002(7)
C3 0.0149(8) 0.0229(9) 0.0284(11) 0.0034(8) -0.0018(7) -0.0001(7)
C4 0.0183(8) 0.0200(8) 0.0198(9) -0.0031(7) -0.0010(7) -0.0002(7)
C5 0.0208(9) 0.0171(8) 0.0209(9) -0.0028(7) 0.0001(7) 0.0021(7)
C6 0.0141(8) 0.0160(8) 0.0173(9) 0.0014(6) 0.0021(7) 0.0010(7)
C7 0.0135(8) 0.0155(8) 0.0172(9) 0.0019(6) 0.0008(6) 0.0011(6)
C8 0.0204(9) 0.0170(8) 0.0217(10) 0.0023(7) 0.0027(7) 0.0022(7)
C9 0.0243(9) 0.0209(9) 0.0227(10) 0.0078(7) 0.0011(8) 0.0033(7)
C10 0.0241(10) 0.0264(9) 0.0193(10) 0.0048(8) 0.0027(8) -0.0010(8)
C11 0.0214(9) 0.0237(9) 0.0173(10) -0.0002(7) 0.0029(7) 0.0012(7)
C12 0.0172(9) 0.0204(8) 0.0172(9) -0.0002(6) 0.0005(7) 0.0018(7)
C13 0.0221(9) 0.0356(11) 0.0216(10) 0.0084(8) -0.0048(8) 0.0021(8)
C14 0.0220(9) 0.0278(10) 0.0203(10) 0.0035(8) -0.0050(7) -0.0071(8)
C15 0.0332(11) 0.0231(9) 0.0186(10) -0.0017(7) -0.0028(8) -0.0010(8)
C16 0.0173(8) 0.0206(8) 0.0200(9) 0.0040(7) -0.0019(7) -0.0044(7)

loop_
_atom_type_symbol
_atom_type_description
_atom_type_scat_dispersion_real
_atom_type_scat_dispersion_imag
_atom_type_scat_source
C C 0.0033 0.0016 'International Tables Vol C Tables 4.2.6.8 and 6.1.1.4'
H H 0.0000 0.0000 'International Tables Vol C Tables 4.2.6.8 and 6.1.1.4'
N N 0.0061 0.0033 'International Tables Vol C Tables 4.2.6.8 and 6.1.1.4'
O O 0.0106 0.0060 'International Tables Vol C Tables 4.2.6.8 and 6.1.1.4'

loop_
_geom_angle_atom_site_label_1
_geom_angle_atom_site_label_2
_geom_angle_atom_site_label_3
_geom_angle
C2 N1 C6 127.50(15)
C2 N1 H1N 111.2
C6 N1 H1N 121.3
O1 C2 N1 121.57(16)
O1 C2 C3 119.66(16)
N1 C2 C3 118.77(15)
C2 C3 C4 117.34(15)
C2 C3 H3A 108.0
C4 C3 H3A 108.0
C2 C3 H3B 108.0
C4 C3 H3B 108.0
H3A C3 H3B 107.2
O2 C4 C5 123.11(17)
O2 C4 C3 121.20(17)
C5 C4 C3 115.58(15)
C4 C5 C6 113.82(15)
C4 C5 H5A 108.8
C6 C5 H5A 108.8
C4 C5 H5B 108.8
C6 C5 H5B 108.8
H5A C5 H5B 107.7
N1 C6 C7 111.95(14)
N1 C6 C5 109.86(14)
C7 C6 C5 115.52(14)
N1 C6 H6A 106.3
C7 C6 H6A 106.3
C5 C6 H6A 106.3
C12 C7 C6 112.96(14)
C12 C7 C16 108.45(14)
C6 C7 C16 108.94(14)
C12 C7 C8 108.82(14)
C6 C7 C8 109.73(14)
C16 C7 C8 107.79(14)
C9 C8 C7 110.51(15)
C9 C8 H8A 109.5
C7 C8 H8A 109.5
C9 C8 H8B 109.5
C7 C8 H8B 109.5
H8A C8 H8B 108.1
C8 C9 C13 109.36(15)
C8 C9 C10 109.78(16)
C13 C9 C10 109.57(17)
C8 C9 H9A 109.4
C13 C9 H9A 109.4
C10 C9 H9A 109.4
C9 C10 C11 109.32(16)
C9 C10 H10A 109.8
C11 C10 H10A 109.8
C9 C10 H10B 109.8
C11 C10 H10B 109.8
H10A C10 H10B 108.3
C12 C11 C15 110.32(16)
C12 C11 C10 109.31(15)
C15 C11 C10 109.32(16)
C12 C11 H11A 109.3
C15 C11 H11A 109.3
C10 C11 H11A 109.3
C11 C12 C7 110.12(15)
C11 C12 H12A 109.6
C7 C12 H12A 109.6
C11 C12 H12B 109.6
C7 C12 H12B 109.6
H12A C12 H12B 108.2
C9 C13 C14 109.26(16)
C9 C13 H13A 109.8
C14 C13 H13A 109.8
C9 C13 H13B 109.8
C14 C13 H13B 109.8
H13A C13 H13B 108.3
C16 C14 C15 108.92(15)
C16 C14 C13 109.54(16)
C15 C14 C13 109.77(16)
C16 C14 H14A 109.5
C15 C14 H14A 109.5
C13 C14 H14A 109.5
C14 C15 C11 109.29(16)
C14 C15 H15A 109.8
C11 C15 H15A 109.8
C14 C15 H15B 109.8
C11 C15 H15B 109.8
H15A C15 H15B 108.3
C14 C16 C7 110.95(15)
C14 C16 H16A 109.4
C7 C16 H16A 109.4
C14 C16 H16B 109.4
C7 C16 H16B 109.4
H16A C16 H16B 108.0

loop_
_geom_bond_atom_site_label_1
_geom_bond_atom_site_label_2
_geom_bond_distance
O1 C2 1.256(2)
O2 C4 1.228(2)
N1 C2 1.348(2)
N1 C6 1.493(2)
N1 H1N 0.8630
C2 C3 1.530(3)
C3 C4 1.531(3)
C3 H3A 0.9900
C3 H3B 0.9900
C4 C5 1.515(3)
C5 C6 1.558(2)
C5 H5A 0.9900
C5 H5B 0.9900
C6 C7 1.554(3)
C6 H6A 1.0000
C7 C12 1.554(2)
C7 C16 1.564(2)
C7 C8 1.569(2)
C8 C9 1.542(3)
C8 H8A 0.9900
C8 H8B 0.9900
C9 C13 1.547(3)
C9 C10 1.549(3)
C9 H9A 1.0000
C10 C11 1.559(3)
C10 H10A 0.9900
C10 H10B 0.9900
C11 C12 1.545(3)
C11 C15 1.549(3)
C11 H11A 1.0000
C12 H12A 0.9900
C12 H12B 0.9900
C13 C14 1.559(3)
C13 H13A 0.9900
C13 H13B 0.9900
C14 C16 1.542(3)
C14 C15 1.548(3)
C14 H14A 1.0000
C15 H15A 0.9900
C15 H15B 0.9900
C16 H16A 0.9900
C16 H16B 0.9900

loop_
_geom_hbond_atom_site_label_D
_geom_hbond_atom_site_label_H
_geom_hbond_atom_site_label_A
_geom_hbond_distance_DH
_geom_hbond_distance_HA
_geom_hbond_distance_DA
_geom_hbond_angle_DHA
_geom_hbond_site_symmetry_A
N1 H1N O1 0.86 2.01 2.875(2) 175.4 4_565
C3 H3B O1 0.99 2.47 3.217(2) 132.1 4_465

loop_
_geom_torsion_atom_site_label_1
_geom_torsion_atom_site_label_2
_geom_torsion_atom_site_label_3
_geom_torsion_atom_site_label_4
_geom_torsion
C6 N1 C2 O1 -179.92(17)
C6 N1 C2 C3 -0.6(3)
O1 C2 C3 C4 175.69(17)
N1 C2 C3 C4 -3.7(3)
C2 C3 C4 O2 164.93(18)
C2 C3 C4 C5 -18.8(2)
O2 C4 C5 C6 -139.67(19)
C3 C4 C5 C6 44.1(2)
C2 N1 C6 C7 -104.5(2)
C2 N1 C6 C5 25.3(2)
C4 C5 C6 N1 -45.7(2)
C4 C5 C6 C7 82.1(2)
N1 C6 C7 C12 64.42(18)
C5 C6 C7 C12 -62.32(19)
N1 C6 C7 C16 -56.17(18)
C5 C6 C7 C16 177.09(14)
N1 C6 C7 C8 -173.96(14)
C5 C6 C7 C8 59.29(19)
C12 C7 C8 C9 -58.31(19)
C6 C7 C8 C9 177.63(15)
C16 C7 C8 C9 59.12(19)
C7 C8 C9 C13 -61.11(19)
C7 C8 C9 C10 59.1(2)
C8 C9 C10 C11 -59.8(2)
C13 C9 C10 C11 60.4(2)
C9 C10 C11 C12 60.5(2)
C9 C10 C11 C15 -60.4(2)
C15 C11 C12 C7 59.54(19)
C10 C11 C12 C7 -60.70(19)
C6 C7 C12 C11 -178.81(14)
C16 C7 C12 C11 -57.94(19)
C8 C7 C12 C11 59.06(19)
C8 C9 C13 C14 60.5(2)
C10 C9 C13 C14 -59.9(2)
C9 C13 C14 C16 -59.7(2)
C9 C13 C14 C15 59.8(2)
C16 C14 C15 C11 59.9(2)
C13 C14 C15 C11 -60.1(2)
C12 C11 C15 C14 -60.1(2)
C10 C11 C15 C14 60.2(2)
C15 C14 C16 C7 -60.42(19)
C13 C14 C16 C7 59.67(19)
C12 C7 C16 C14 59.14(19)
C6 C7 C16 C14 -177.54(15)
C8 C7 C16 C14 -58.52(19)
